data_4319274
loop_
_publ_author_name
'Alexander J. Blake'
'Philip E. Collier'
'Lutz H. Gade'
'Philip Mountford'
'Julian Lloyd'
'Stephen M. Pugh'
'Martin Schubart'
'Michael E. G. Skinner'
'Dominique J. M. Tr\"osch'

_publ_contact_author
;
 Professor L H Gade
 Laboratoire de Chimie Organometallique et de Catalyse
 Institut Le Bel
 Universite Louis Pasteur
 4 rue Blaise Pascal
 67070 Strasbourg Cedex
 FRANCE
;
_publ_contact_author_email Gade@chimie.u-strasbg.fr
_publ_section_title
;
 Group 4 Imido Complexes Stabilized by a Tridentate Diamido-Donor Ligand
;
_journal_name_full 'Inorganic Chemistry'
_journal_page_first 870
_journal_page_last 877
_journal_paper_doi 10.1021/ic0005644
_journal_volume 40
_journal_year 2001
_chemical_formula_structural
;

 [{MeC(2-C5H4N)(CH2NSiMe3)2}Ti(NBu-t)(py)]

;
_chemical_formula_sum 'C24 H43 N5 Si2 Ti'
_chemical_formula_weight 505.71
_chemical_name_common
;

 [{(2-C5H4N)CMe(CH2NSiMe3)2}Ti(Nt-Bu)(py)]

;
_space_group_IT_number 2
_symmetry_cell_setting triclinic
_symmetry_space_group_name_Hall '-P 1'
_symmetry_space_group_name_H-M 'P -1'
_atom_sites_solution_hydrogens 'initially placed geometrically'
_atom_sites_solution_primary direct
_atom_sites_solution_secondary difmap
_audit_creation_method SHELXL
_cell_angle_alpha 90.63(3)
_cell_angle_beta 106.61(3)
_cell_angle_gamma 105.40(2)
_cell_formula_units_Z 2
_cell_length_a 9.535(3)
_cell_length_b 10.125(3)
_cell_length_c 15.948(3)
_cell_measurement_reflns_used 39
_cell_measurement_temperature 150.0(2)
_cell_measurement_theta_max 35.5
_cell_measurement_theta_min 27.9
_cell_volume 1416.1(7)
_computing_cell_refinement 'STADI-4 version 1.06a (Stoe & Cie, 1996a)'
_computing_data_collection 'STADI-4 version 1.06a (Stoe & Cie, 1996a)'
_computing_data_reduction 'X-RED version 1.08 (Stoe & Cie, 1996b)'
_computing_molecular_graphics 'SHELXTL/PC version 5.03 (Sheldrick, 1994)'
_computing_publication_material 'SHELXL-96 (Sheldrick, 1996)'
_computing_structure_refinement 'SHELXL-96 (Sheldrick, 1996)'
_computing_structure_solution 'SHELXS-96 (Sheldrick, 1990)'
_diffrn_ambient_temperature 150.0(2)
_diffrn_measurement_device 'Stoe Stadi-4 four-circle'
_diffrn_measurement_method omega/theta
_diffrn_radiation_monochromator graphite
_diffrn_radiation_source 'fine-focus sealed tube'
_diffrn_radiation_type MoK\a
_diffrn_radiation_wavelength 0.71073
_diffrn_reflns_av_R_equivalents 0.0315
_diffrn_reflns_av_sigmaI/netI 0.0267
_diffrn_reflns_limit_h_max 11
_diffrn_reflns_limit_h_min -11
_diffrn_reflns_limit_k_max 12
_diffrn_reflns_limit_k_min -12
_diffrn_reflns_limit_l_max 18
_diffrn_reflns_limit_l_min -18
_diffrn_reflns_number 7218
_diffrn_reflns_theta_max 25.00
_diffrn_reflns_theta_min 2.59
_diffrn_standards_decay_% 'variation +/-5'
_diffrn_standards_interval_time 60
_diffrn_standards_number 3
_exptl_absorpt_coefficient_mu 0.407
_exptl_absorpt_correction_T_max 0.886
_exptl_absorpt_correction_T_min 0.909
_exptl_absorpt_correction_type 'numerical integration'
_exptl_crystal_colour yellow
_exptl_crystal_density_diffrn 1.186
_exptl_crystal_density_meas ?
_exptl_crystal_description 'trigonal prism'
_exptl_crystal_F_000 544
_exptl_crystal_size_max 0.43
_exptl_crystal_size_mid 0.41
_exptl_crystal_size_min 0.35
_refine_diff_density_max 0.38
_refine_diff_density_min -0.30
_refine_diff_density_rms 0.06
_refine_ls_extinction_method none
_refine_ls_goodness_of_fit_all 1.025
_refine_ls_goodness_of_fit_obs 1.033
_refine_ls_hydrogen_treatment 'riding model'
_refine_ls_matrix_type full
_refine_ls_number_parameters 289
_refine_ls_number_reflns 4983
_refine_ls_number_restraints 0
_refine_ls_restrained_S_all 1.025
_refine_ls_restrained_S_obs 1.033
_refine_ls_R_factor_all 0.0494
_refine_ls_R_factor_obs 0.0416
_refine_ls_shift/esd_max 0.001
_refine_ls_shift/esd_mean 0.000
_refine_ls_structure_factor_coef Fsqd
_refine_ls_weighting_details 'w=1/[\s^2^(Fo^2^)+(0.049)^2^+1.615P] where P=(Fo^2^+2Fc^2^)/3'
_refine_ls_weighting_scheme calc
_refine_ls_wR_factor_all 0.1084
_refine_ls_wR_factor_obs 0.1011
_reflns_number_observed 4308
_reflns_number_total 4983
_reflns_observed_criterion >2sigma(I)
_cod_data_source_file ic0005644_2.cif
_cod_data_source_block COMPOUND_3a
_cod_depositor_comments
;
The following automatic conversions were performed:

'_geom_angle_publ_flag' value 'Yes' changed to 'yes' according to the
built-in table from CIF Core dictionary named 'cif_core.dic' version
2.4.1 from 2010-06-29 (10 times).

'_geom_bond_publ_flag' value 'Yes'
changed to 'yes' according to the built-in table from CIF Core
dictionary named 'cif_core.dic' version 2.4.1 from 2010-06-29 (6
times).

Automatic conversion script
Id: cif_fix_values 1646 2011-03-28 12:23:43Z adriana 

The following automatic conversions were performed:

'_exptl_crystal_density_meas' value 'not measured' was changed to '?'
- the value is perceived as not measured.

Automatic conversion script
Id: cif_fix_values 3008 2015-01-20 13:52:24Z robertas 

The following automatic conversions were performed:

'_refine_ls_weighting_scheme' value 'calc
w=1/[\s^2^(Fo^2^)+(0.049)^2^+1.615P] where P=(Fo^2^+2Fc^2^)/3' was
changed to 'calc'. New tag '_refine_ls_weighting_details' was
created. The value of the new tag was set to
'w=1/[\s^2^(Fo^2^)+(0.049)^2^+1.615P] where P=(Fo^2^+2Fc^2^)/3'.

Automatic conversion script
Id: cif_fix_values 3143 2015-03-26 13:38:13Z robertas 
;
_cod_database_code 4319274

loop_
_symmetry_equiv_pos_as_xyz
'x, y, z'
'-x, -y, -z'

loop_
_atom_site_aniso_label
_atom_site_aniso_U_11
_atom_site_aniso_U_22
_atom_site_aniso_U_33
_atom_site_aniso_U_23
_atom_site_aniso_U_13
_atom_site_aniso_U_12
Ti 0.0198(2) 0.0166(2) 0.0175(2) 0.00213(15) 0.00622(16) 0.00576(16)
N1 0.0260(10) 0.0244(10) 0.0221(10) 0.0022(8) 0.0067(8) 0.0103(8)
C10 0.0309(13) 0.0289(13) 0.0221(12) 0.0073(10) 0.0029(10) 0.0127(10)
C11 0.0491(17) 0.0387(16) 0.0399(16) 0.0062(12) 0.0005(13) 0.0258(14)
C12 0.0464(17) 0.0482(17) 0.0295(14) 0.0156(13) 0.0093(12) 0.0135(14)
C13 0.0354(15) 0.0426(16) 0.0324(14) 0.0075(12) -0.0011(12) 0.0118(12)
Si1 0.0238(3) 0.0258(3) 0.0281(4) 0.0051(3) 0.0092(3) 0.0010(3)
C21 0.076(2) 0.0449(19) 0.0499(19) -0.0219(15) 0.0333(18) -0.0256(17)
C22 0.0338(14) 0.0361(15) 0.0407(15) 0.0067(12) 0.0189(12) 0.0012(12)
C23 0.0342(18) 0.091(3) 0.115(3) 0.069(3) 0.024(2) 0.0194(18)
N2 0.0233(10) 0.0186(9) 0.0220(10) 0.0020(7) 0.0086(8) 0.0061(8)
C3 0.0263(12) 0.0320(13) 0.0285(13) 0.0132(10) 0.0128(10) 0.0090(10)
C4 0.0226(11) 0.0201(11) 0.0236(11) 0.0059(9) 0.0079(9) 0.0082(9)
C4M 0.0310(13) 0.0279(13) 0.0341(14) 0.0125(10) 0.0107(11) 0.0128(11)
C5 0.0252(12) 0.0233(12) 0.0240(12) 0.0037(9) 0.0025(10) 0.0064(10)
N6 0.0226(10) 0.0161(9) 0.0196(9) 0.0008(7) 0.0066(8) 0.0051(7)
Si2 0.0226(3) 0.0194(3) 0.0233(3) 0.0024(2) 0.0091(3) 0.0051(2)
C31 0.0416(15) 0.0371(15) 0.0316(14) 0.0047(11) 0.0198(12) 0.0122(12)
C32 0.0290(13) 0.0232(12) 0.0361(14) 0.0076(10) 0.0142(11) 0.0074(10)
C33 0.0234(13) 0.0345(14) 0.0417(15) 0.0066(12) 0.0080(11) 0.0037(11)
N41 0.0224(10) 0.0186(9) 0.0217(10) 0.0005(7) 0.0084(8) 0.0024(8)
C42 0.0265(12) 0.0271(12) 0.0221(12) 0.0000(9) 0.0083(10) 0.0025(10)
C43 0.0376(14) 0.0317(14) 0.0278(13) -0.0070(11) 0.0149(11) 0.0016(11)
C44 0.0423(15) 0.0253(13) 0.0416(15) -0.0079(11) 0.0212(13) 0.0073(11)
C45 0.0318(13) 0.0213(12) 0.0409(15) 0.0020(10) 0.0157(11) 0.0096(10)
C46 0.0227(11) 0.0167(11) 0.0292(12) 0.0039(9) 0.0129(10) 0.0044(9)
N51 0.0219(10) 0.0212(10) 0.0214(9) 0.0014(8) 0.0071(8) 0.0062(8)
C52 0.0304(13) 0.0217(12) 0.0293(13) 0.0035(10) 0.0138(10) 0.0067(10)
C53 0.0330(13) 0.0225(12) 0.0371(14) -0.0016(10) 0.0109(11) 0.0074(10)
C54 0.0336(14) 0.0321(13) 0.0289(13) -0.0041(10) 0.0107(11) 0.0116(11)
C55 0.0389(14) 0.0318(13) 0.0242(12) 0.0023(10) 0.0137(11) 0.0098(11)
C56 0.0302(13) 0.0245(12) 0.0242(12) 0.0032(9) 0.0101(10) 0.0074(10)

loop_
_atom_site_label
_atom_site_type_symbol
_atom_site_fract_x
_atom_site_fract_y
_atom_site_fract_z
_atom_site_U_iso_or_equiv
_atom_site_thermal_displace_type
_atom_site_occupancy
_atom_site_calc_flag
_atom_site_refinement_flags
_atom_site_disorder_group
Ti Ti 0.13822(4) 0.28739(4) 0.24212(2) 0.01769(12) Uani 1 d . .
N1 N 0.2231(2) 0.2119(2) 0.33173(12) 0.0236(4) Uani 1 d . .
C10 C 0.3073(3) 0.1542(3) 0.40642(15) 0.0275(5) Uani 1 d . .
C11 C 0.3324(4) 0.0220(3) 0.37408(19) 0.0426(7) Uani 1 d . .
H11A H 0.3902 0.0428 0.3317 0.064 Uiso 1 calc R .
H11B H 0.2335 -0.0447 0.3458 0.064 Uiso 1 calc R .
H11C H 0.3895 -0.0169 0.4241 0.064 Uiso 1 calc R .
C12 C 0.2165(3) 0.1211(3) 0.47302(18) 0.0416(7) Uani 1 d . .
H12A H 0.1169 0.0559 0.4443 0.062 Uiso 1 calc R .
H12B H 0.2021 0.2060 0.4947 0.062 Uiso 1 calc R .
H12C H 0.2728 0.0805 0.5224 0.062 Uiso 1 calc R .
C13 C 0.4628(3) 0.2563(3) 0.45161(18) 0.0390(6) Uani 1 d . .
H13A H 0.5210 0.2776 0.4094 0.059 Uiso 1 calc R .
H13B H 0.5188 0.2155 0.5010 0.059 Uiso 1 calc R .
H13C H 0.4481 0.3410 0.4733 0.059 Uiso 1 calc R .
Si1 Si 0.40498(8) 0.56936(7) 0.21317(4) 0.02674(17) Uani 1 d . .
C21 C 0.4147(5) 0.7211(3) 0.2857(2) 0.0625(11) Uani 1 d . .
H21A H 0.3890 0.6892 0.3387 0.094 Uiso 1 calc R .
H21B H 0.3421 0.7694 0.2538 0.094 Uiso 1 calc R .
H21C H 0.5181 0.7840 0.3024 0.094 Uiso 1 calc R .
C22 C 0.4556(3) 0.6413(3) 0.11441(18) 0.0369(6) Uani 1 d . .
H22A H 0.4524 0.5661 0.0741 0.055 Uiso 1 calc R .
H22B H 0.5585 0.7051 0.1331 0.055 Uiso 1 calc R .
H22C H 0.3825 0.6904 0.0845 0.055 Uiso 1 calc R .
C23 C 0.5470(4) 0.4815(4) 0.2704(3) 0.0787(14) Uani 1 d . .
H23A H 0.5410 0.4026 0.2320 0.118 Uiso 1 calc R .
H23B H 0.5260 0.4495 0.3245 0.118 Uiso 1 calc R .
H23C H 0.6494 0.5458 0.2850 0.118 Uiso 1 calc R .
N2 N 0.2282(2) 0.45402(18) 0.18558(12) 0.0209(4) Uani 1 d . .
C3 C 0.1007(3) 0.5026(3) 0.13505(16) 0.0277(5) Uani 1 d . .
H3A H 0.0653 0.4567 0.0746 0.033 Uiso 1 calc R .
H3B H 0.1402 0.6024 0.1310 0.033 Uiso 1 calc R .
C4 C -0.0425(3) 0.4806(2) 0.16954(15) 0.0214(5) Uani 1 d . .
C4M C -0.1408(3) 0.5666(3) 0.11583(17) 0.0298(5) Uani 1 d . .
H4MA H -0.2318 0.5564 0.1349 0.045 Uiso 1 calc R .
H4MB H -0.1715 0.5347 0.0533 0.045 Uiso 1 calc R .
H4MC H -0.0817 0.6637 0.1250 0.045 Uiso 1 calc R .
C5 C -0.1453(3) 0.3282(2) 0.14940(15) 0.0253(5) Uani 1 d . .
H5A H -0.2430 0.3259 0.1604 0.030 Uiso 1 calc R .
H5B H -0.1689 0.3021 0.0858 0.030 Uiso 1 calc R .
N6 N -0.0874(2) 0.22119(18) 0.19749(12) 0.0195(4) Uani 1 d . .
Si2 Si -0.20817(7) 0.10935(6) 0.24382(4) 0.02144(16) Uani 1 d . .
C31 C -0.2078(3) 0.1875(3) 0.35093(17) 0.0346(6) Uani 1 d . .
H31A H -0.1038 0.2142 0.3913 0.052 Uiso 1 calc R .
H31B H -0.2743 0.1201 0.3767 0.052 Uiso 1 calc R .
H31C H -0.2453 0.2690 0.3409 0.052 Uiso 1 calc R .
C32 C -0.1481(3) -0.0516(2) 0.26306(17) 0.0284(5) Uani 1 d . .
H32A H -0.0426 -0.0288 0.3013 0.043 Uiso 1 calc R .
H32B H -0.1552 -0.0968 0.2067 0.043 Uiso 1 calc R .
H32C H -0.2150 -0.1137 0.2912 0.043 Uiso 1 calc R .
C33 C -0.4102(3) 0.0610(3) 0.17044(18) 0.0345(6) Uani 1 d . .
H33A H -0.4151 0.0196 0.1135 0.052 Uiso 1 calc R .
H33B H -0.4460 0.1435 0.1618 0.052 Uiso 1 calc R .
H33C H -0.4750 -0.0052 0.1977 0.052 Uiso 1 calc R .
N41 N 0.0951(2) 0.44913(19) 0.31655(12) 0.0212(4) Uani 1 d . .
C42 C 0.1511(3) 0.4815(2) 0.40368(15) 0.0260(5) Uani 1 d . .
H42A H 0.2101 0.4280 0.4381 0.031 Uiso 1 calc R .
C43 C 0.1265(3) 0.5895(3) 0.44537(17) 0.0329(6) Uani 1 d . .
H43A H 0.1683 0.6104 0.5072 0.040 Uiso 1 calc R .
C44 C 0.0398(3) 0.6665(3) 0.39542(18) 0.0350(6) Uani 1 d . .
H44A H 0.0210 0.7414 0.4224 0.042 Uiso 1 calc R .
C45 C -0.0190(3) 0.6330(2) 0.30568(17) 0.0299(5) Uani 1 d . .
H45A H -0.0795 0.6846 0.2705 0.036 Uiso 1 calc R .
C46 C 0.0102(3) 0.5241(2) 0.26692(15) 0.0220(5) Uani 1 d . .
N51 N 0.1780(2) 0.15653(19) 0.13878(12) 0.0213(4) Uani 1 d . .
C52 C 0.1440(3) 0.0191(2) 0.14006(16) 0.0262(5) Uani 1 d . .
H52A H 0.1100 -0.0207 0.1869 0.031 Uiso 1 calc R .
C53 C 0.1563(3) -0.0669(3) 0.07641(17) 0.0309(6) Uani 1 d . .
H53A H 0.1302 -0.1636 0.0798 0.037 Uiso 1 calc R .
C54 C 0.2063(3) -0.0122(3) 0.00806(17) 0.0308(6) Uani 1 d . .
H54A H 0.2137 -0.0698 -0.0370 0.037 Uiso 1 calc R .
C55 C 0.2456(3) 0.1293(3) 0.00702(16) 0.0308(6) Uani 1 d . .
H55A H 0.2834 0.1711 -0.0381 0.037 Uiso 1 calc R .
C56 C 0.2291(3) 0.2093(2) 0.07265(15) 0.0259(5) Uani 1 d . .
H56A H 0.2553 0.3063 0.0708 0.031 Uiso 1 calc R .

loop_
_atom_type_symbol
_atom_type_description
_atom_type_scat_dispersion_real
_atom_type_scat_dispersion_imag
_atom_type_scat_source
C C 0.0033 0.0016 'International Tables Vol C Tables 4.2.6.8 and 6.1.1.4'
H H 0.0000 0.0000 'International Tables Vol C Tables 4.2.6.8 and 6.1.1.4'
N N 0.0061 0.0033 'International Tables Vol C Tables 4.2.6.8 and 6.1.1.4'
Si Si 0.0817 0.0704 'International Tables Vol C Tables 4.2.6.8 and 6.1.1.4'
Ti Ti 0.2776 0.4457 'International Tables Vol C Tables 4.2.6.8 and 6.1.1.4'

loop_
_geom_angle_atom_site_label_1
_geom_angle_atom_site_label_2
_geom_angle_atom_site_label_3
_geom_angle
_geom_angle_site_symmetry_1
_geom_angle_site_symmetry_3
_geom_angle_publ_flag
N1 Ti N2 130.09(9) . . yes
N1 Ti N6 115.84(9) . . yes
N1 Ti N41 96.73(8) . . yes
N1 Ti N51 96.45(8) . . yes
N2 Ti N6 113.33(8) . . yes
N2 Ti N41 80.34(7) . . yes
N2 Ti N51 87.19(7) . . yes
N6 Ti N41 83.79(8) . . yes
N6 Ti N51 95.12(8) . . yes
N41 Ti N51 165.83(7) . . yes
C10 N1 Ti 175.10(17) . . ?
N1 C10 C11 109.2(2) . . ?
N1 C10 C13 110.4(2) . . ?
C11 C10 C13 108.7(2) . . ?
N1 C10 C12 110.0(2) . . ?
C11 C10 C12 109.3(2) . . ?
C13 C10 C12 109.2(2) . . ?
N2 Si1 C23 108.62(14) . . ?
N2 Si1 C22 112.21(11) . . ?
C23 Si1 C22 108.83(16) . . ?
N2 Si1 C21 111.02(14) . . ?
C23 Si1 C21 110.1(2) . . ?
C22 Si1 C21 106.01(14) . . ?
C3 N2 Si1 116.75(15) . . ?
C3 N2 Ti 106.71(14) . . ?
Si1 N2 Ti 132.29(11) . . ?
N2 C3 C4 118.09(18) . . ?
C46 C4 C4M 112.74(19) . . ?
C46 C4 C5 110.84(18) . . ?
C4M C4 C5 105.57(19) . . ?
C46 C4 C3 109.31(19) . . ?
C4M C4 C3 106.31(18) . . ?
C5 C4 C3 111.99(19) . . ?
N6 C5 C4 118.65(18) . . ?
C5 N6 Si2 116.93(15) . . ?
C5 N6 Ti 108.97(14) . . ?
Si2 N6 Ti 127.41(10) . . ?
N6 Si2 C32 109.70(10) . . ?
N6 Si2 C31 111.49(11) . . ?
C32 Si2 C31 108.92(12) . . ?
N6 Si2 C33 111.60(11) . . ?
C32 Si2 C33 108.02(12) . . ?
C31 Si2 C33 106.98(13) . . ?
C42 N41 C46 119.3(2) . . ?
C42 N41 Ti 125.72(16) . . ?
C46 N41 Ti 114.94(15) . . ?
N41 C42 C43 122.6(2) . . ?
C42 C43 C44 118.6(2) . . ?
C43 C44 C45 119.0(2) . . ?
C44 C45 C46 120.0(2) . . ?
N41 C46 C45 120.4(2) . . ?
N41 C46 C4 114.43(19) . . ?
C45 C46 C4 125.1(2) . . ?
C56 N51 C52 116.8(2) . . ?
C56 N51 Ti 123.11(15) . . ?
C52 N51 Ti 120.06(15) . . ?
N51 C52 C53 123.0(2) . . ?
C54 C53 C52 119.8(2) . . ?
C53 C54 C55 117.9(2) . . ?
C54 C55 C56 119.2(2) . . ?
N51 C56 C55 123.3(2) . . ?

loop_
_geom_bond_atom_site_label_1
_geom_bond_atom_site_label_2
_geom_bond_distance
_geom_bond_site_symmetry_2
_geom_bond_publ_flag
Ti N1 1.724(2) . yes
Ti N2 2.025(2) . yes
Ti N6 1.983(2) . yes
Ti N41 2.203(2) . yes
Ti N51 2.278(2) . yes
N1 C10 1.457(3) . yes
C10 C11 1.531(4) . ?
C10 C13 1.531(4) . ?
C10 C12 1.539(4) . ?
Si1 N2 1.709(2) . ?
Si1 C23 1.846(3) . ?
Si1 C22 1.876(3) . ?
Si1 C21 1.879(3) . ?
N2 C3 1.461(3) . ?
C3 C4 1.578(3) . ?
C4 C46 1.510(3) . ?
C4 C4M 1.537(3) . ?
C4 C5 1.566(3) . ?
C5 N6 1.470(3) . ?
N6 Si2 1.722(2) . ?
Si2 C32 1.867(2) . ?
Si2 C31 1.873(3) . ?
Si2 C33 1.875(3) . ?
N41 C42 1.340(3) . ?
N41 C46 1.353(3) . ?
C42 C43 1.379(4) . ?
C43 C44 1.380(4) . ?
C44 C45 1.381(4) . ?
C45 C46 1.387(3) . ?
N51 C56 1.343(3) . ?
N51 C52 1.344(3) . ?
C52 C53 1.380(3) . ?
C53 C54 1.376(4) . ?
C54 C55 1.383(4) . ?
C55 C56 1.385(3) . ?
